data_4083166
loop_
_publ_author_name
'Ghisolfi, Alessio'
'Fliedel, Christophe'
'Rosa, Vitor'
'Monakhov, Kirill Yu.'
'Braunstein, Pierre'

_publ_section_title
;
 Combined Experimental and Theoretical Study of
 Bis(diphenylphosphino)(N-thioether)amine-Type Ligands in Nickel(II)
 Complexes for Catalytic Ethylene Oligomerization
;
_journal_issue 10
_journal_name_full Organometallics
_journal_page_first 2523
_journal_paper_doi 10.1021/om500141k
_journal_volume 33
_journal_year 2014
_chemical_formula_moiety 'C31 H27 Cl2 N Ni P2 S, 2(C H2 Cl2) '
_chemical_formula_sum 'C33 H31 Cl6 N Ni P2 S'
_chemical_formula_weight 807.00
_space_group_IT_number 9
_symmetry_cell_setting monoclinic
_symmetry_Int_Tables_number 9
_symmetry_space_group_name_Hall 'C -2yc'
_symmetry_space_group_name_H-M 'C 1 c 1'
_atom_sites_solution_hydrogens geom
_atom_sites_solution_primary direct
_atom_sites_solution_secondary difmap
_audit_creation_method SHELXL-97
_cell_angle_alpha 90.00
_cell_angle_beta 90.662(3)
_cell_angle_gamma 90.00
_cell_formula_units_Z 4
_cell_length_a 9.8740(3)
_cell_length_b 15.0213(7)
_cell_length_c 24.2524(10)
_cell_measurement_reflns_used 3355
_cell_measurement_temperature 173(2)
_cell_measurement_theta_max 27.485
_cell_measurement_theta_min 0.998
_cell_volume 3596.9(2)
_computing_cell_refinement 'HKL Scalepack (Otwinowski & Minor 1997)'
_computing_data_reduction 'HKL Denzo and Scalepack (Otwinowski & Minor 1997)'
_computing_molecular_graphics ORTEP-3
_computing_publication_material PLATON
_computing_structure_refinement 'SHELXL-97 (Sheldrick, 1997)'
_computing_structure_solution 'SHELXS-97 (Sheldrick, 1997)'
_diffrn_ambient_temperature 173(2)
_diffrn_detector_area_resol_mean 9
_diffrn_measured_fraction_theta_full 0.997
_diffrn_measured_fraction_theta_max 0.997
_diffrn_measurement_device_type KappaCCD
_diffrn_measurement_method CCD
_diffrn_radiation_monochromator graphite
_diffrn_radiation_probe x-ray
_diffrn_radiation_type MoK\a
_diffrn_radiation_wavelength 0.71073
_diffrn_reflns_av_R_equivalents 0.0258
_diffrn_reflns_av_sigmaI/netI 0.0806
_diffrn_reflns_limit_h_max 12
_diffrn_reflns_limit_h_min -12
_diffrn_reflns_limit_k_max 18
_diffrn_reflns_limit_k_min -19
_diffrn_reflns_limit_l_max 31
_diffrn_reflns_limit_l_min -31
_diffrn_reflns_number 6923
_diffrn_reflns_theta_full 27.48
_diffrn_reflns_theta_max 27.48
_diffrn_reflns_theta_min 1.68
_diffrn_source 'fine-focus sealed tube'
_exptl_absorpt_coefficient_mu 1.157
_exptl_absorpt_correction_type none
_exptl_crystal_colour red
_exptl_crystal_density_diffrn 1.490
_exptl_crystal_density_method 'not measured'
_exptl_crystal_description block
_exptl_crystal_F_000 1648
_exptl_crystal_size_max 0.12
_exptl_crystal_size_mid 0.10
_exptl_crystal_size_min 0.08
_refine_diff_density_max 0.532
_refine_diff_density_min -0.575
_refine_diff_density_rms 0.139
_refine_ls_abs_structure_details 'Flack H D (1983), Acta Cryst. A39, 876-881'
_refine_ls_abs_structure_Flack 0.546(18)
_refine_ls_extinction_method none
_refine_ls_goodness_of_fit_ref 1.078
_refine_ls_hydrogen_treatment constr
_refine_ls_matrix_type full
_refine_ls_number_parameters 399
_refine_ls_number_reflns 6922
_refine_ls_number_restraints 2
_refine_ls_restrained_S_all 1.078
_refine_ls_R_factor_all 0.0900
_refine_ls_R_factor_gt 0.0515
_refine_ls_shift/su_max 0.000
_refine_ls_shift/su_mean 0.000
_refine_ls_structure_factor_coef Fsqd
_refine_ls_weighting_details 'calc w=1/[\s^2^(Fo^2^)+(0.0709P)^2^+0.0000P] where P=(Fo^2^+2Fc^2^)/3'
_refine_ls_weighting_scheme calc
_refine_ls_wR_factor_gt 0.1164
_refine_ls_wR_factor_ref 0.1415
_reflns_number_gt 5010
_reflns_number_total 6922
_reflns_threshold_expression >2sigma(I)
_cod_data_source_file om500141k_si_002.cif
_cod_data_source_block compound_5
_cod_depositor_comments 'Adding full bibliography for 4083164--4083170.cif.'
_cod_original_sg_symbol_H-M 'C c'
_cod_database_code 4083166

loop_
_symmetry_equiv_pos_as_xyz
'x, y, z'
'x, -y, z+1/2'
'x+1/2, y+1/2, z'
'x+1/2, -y+1/2, z+1/2'

loop_
_atom_site_label
_atom_site_type_symbol
_atom_site_fract_x
_atom_site_fract_y
_atom_site_fract_z
_atom_site_U_iso_or_equiv
_atom_site_adp_type
_atom_site_occupancy
_atom_site_symmetry_multiplicity
_atom_site_calc_flag
_atom_site_refinement_flags
Ni1 Ni 0.43184(5) 0.15334(4) -0.02597(3) 0.02443(18) Uani 1 1 d .
P1 P 0.47299(14) 0.15141(10) 0.05958(6) 0.0234(3) Uani 1 1 d .
P2 P 0.64659(14) 0.15326(9) -0.01778(6) 0.0229(3) Uani 1 1 d .
Cl1 Cl 0.43701(15) 0.15596(11) -0.11593(6) 0.0372(4) Uani 1 1 d .
Cl2 Cl 0.21106(14) 0.15717(10) -0.01445(7) 0.0368(4) Uani 1 1 d .
Cl3 Cl 0.6540(3) 0.43937(19) 0.28778(12) 0.1043(9) Uani 1 1 d .
Cl4 Cl 0.6076(3) 0.25179(17) 0.30375(12) 0.0899(8) Uani 1 1 d .
Cl5 Cl 0.2396(2) 0.45925(15) 0.30031(9) 0.0679(6) Uani 1 1 d .
Cl6 Cl -0.0036(2) 0.54504(14) 0.25663(9) 0.0678(6) Uani 1 1 d .
N1 N 0.6447(5) 0.1539(3) 0.05294(18) 0.0233(10) Uani 1 1 d .
C1 C 0.7508(6) 0.1564(4) 0.0937(2) 0.0230(12) Uani 1 1 d .
C2 C 0.7205(6) 0.1442(4) 0.1488(2) 0.0256(12) Uani 1 1 d .
H2 H 0.6318 0.1324 0.1590 0.031 Uiso 1 1 calc R
C3 C 0.8213(6) 0.1496(4) 0.1886(2) 0.0308(14) Uani 1 1 d .
H3 H 0.7995 0.1424 0.2255 0.037 Uiso 1 1 calc R
C4 C 0.9541(5) 0.1656(4) 0.1743(2) 0.0255(12) Uani 1 1 d .
C5 C 0.9852(6) 0.1762(4) 0.1191(2) 0.0266(13) Uani 1 1 d .
H5 H 1.0745 0.1863 0.1091 0.032 Uiso 1 1 calc R
C6 C 0.8853(6) 0.1720(3) 0.0788(2) 0.0267(13) Uani 1 1 d .
H6 H 0.9073 0.1796 0.0420 0.032 Uiso 1 1 calc R
C7 C 1.0051(8) 0.1659(6) 0.2874(3) 0.061(2) Uani 1 1 d .
H7A H 0.9297 0.2062 0.2886 0.091 Uiso 1 1 calc R
H7B H 1.0677 0.1799 0.3167 0.091 Uiso 1 1 calc R
H7C H 0.9732 0.1060 0.2918 0.091 Uiso 1 1 calc R
C8 C 0.4229(5) 0.2478(4) 0.0995(2) 0.0281(13) Uani 1 1 d .
C9 C 0.4018(6) 0.2475(4) 0.1558(3) 0.0353(15) Uani 1 1 d .
H9 H 0.4065 0.1943 0.1753 0.042 Uiso 1 1 calc R
C10 C 0.3739(7) 0.3252(4) 0.1829(3) 0.0463(18) Uani 1 1 d .
H10 H 0.3581 0.3243 0.2206 0.056 Uiso 1 1 calc R
C11 C 0.3693(7) 0.4051(4) 0.1546(3) 0.0481(18) Uani 1 1 d .
H11 H 0.3534 0.4578 0.1736 0.058 Uiso 1 1 calc R
C12 C 0.3880(7) 0.4072(4) 0.0984(3) 0.0433(17) Uani 1 1 d .
H12 H 0.3830 0.4608 0.0793 0.052 Uiso 1 1 calc R
C13 C 0.4142(7) 0.3288(4) 0.0705(3) 0.0380(15) Uani 1 1 d .
H13 H 0.4260 0.3296 0.0325 0.046 Uiso 1 1 calc R
C14 C 0.4291(6) 0.0511(3) 0.0962(2) 0.0248(12) Uani 1 1 d .
C15 C 0.5199(6) -0.0192(4) 0.0994(2) 0.0330(14) Uani 1 1 d .
H15 H 0.6062 -0.0130 0.0849 0.040 Uiso 1 1 calc R
C16 C 0.4831(7) -0.0978(4) 0.1236(3) 0.0393(15) Uani 1 1 d .
H16 H 0.5449 -0.1444 0.1263 0.047 Uiso 1 1 calc R
C17 C 0.3543(7) -0.1074(4) 0.1439(3) 0.0407(16) Uani 1 1 d .
H17 H 0.3300 -0.1609 0.1604 0.049 Uiso 1 1 calc R
C18 C 0.2620(6) -0.0406(4) 0.1403(3) 0.0371(15) Uani 1 1 d .
H18 H 0.1751 -0.0483 0.1539 0.044 Uiso 1 1 calc R
C19 C 0.2995(6) 0.0404(4) 0.1157(3) 0.0343(14) Uani 1 1 d .
H19 H 0.2371 0.0865 0.1126 0.041 Uiso 1 1 calc R
C20 C 0.7416(6) 0.0584(4) -0.0413(2) 0.0275(13) Uani 1 1 d .
C21 C 0.6691(6) -0.0220(4) -0.0470(2) 0.0326(14) Uani 1 1 d .
H21 H 0.5769 -0.0235 -0.0397 0.039 Uiso 1 1 calc R
C22 C 0.7352(7) -0.0985(5) -0.0633(3) 0.0451(17) Uani 1 1 d .
H22 H 0.6884 -0.1520 -0.0665 0.054 Uiso 1 1 calc R
C23 C 0.8752(7) -0.0943(5) -0.0751(3) 0.0433(17) Uani 1 1 d .
H23 H 0.9202 -0.1452 -0.0868 0.052 Uiso 1 1 calc R
C24 C 0.9447(7) -0.0161(4) -0.0694(3) 0.0406(15) Uani 1 1 d .
H24 H 1.0369 -0.0144 -0.0766 0.049 Uiso 1 1 calc R
C25 C 0.8771(6) 0.0624(4) -0.0528(2) 0.0316(14) Uani 1 1 d .
H25 H 0.9240 0.1159 -0.0496 0.038 Uiso 1 1 calc R
C26 C 0.7276(5) 0.2538(3) -0.0418(2) 0.0260(13) Uani 1 1 d .
C27 C 0.7378(6) 0.3268(4) -0.0072(3) 0.0338(14) Uani 1 1 d .
H27 H 0.7131 0.3226 0.0296 0.041 Uiso 1 1 calc R
C28 C 0.7859(6) 0.4071(4) -0.0287(3) 0.0438(17) Uani 1 1 d .
H28 H 0.7948 0.4568 -0.0061 0.053 Uiso 1 1 calc R
C29 C 0.8196(6) 0.4123(5) -0.0828(3) 0.0469(18) Uani 1 1 d .
H29 H 0.8479 0.4667 -0.0969 0.056 Uiso 1 1 calc R
C30 C 0.8132(7) 0.3393(4) -0.1173(3) 0.0409(16) Uani 1 1 d .
H30 H 0.8404 0.3436 -0.1538 0.049 Uiso 1 1 calc R
C31 C 0.7662(6) 0.2605(4) -0.0968(3) 0.0359(15) Uani 1 1 d .
H31 H 0.7598 0.2110 -0.1197 0.043 Uiso 1 1 calc R
C33 C 0.6039(8) 0.3578(5) 0.3334(3) 0.053(2) Uani 1 1 d .
H33B H 0.5127 0.3706 0.3456 0.064 Uiso 1 1 calc R
H33A H 0.6633 0.3588 0.3656 0.064 Uiso 1 1 calc R
C32 C 0.0810(9) 0.4439(6) 0.2686(3) 0.068(2) Uani 1 1 d .
H32B H 0.0256 0.4065 0.2919 0.082 Uiso 1 1 calc R
H32A H 0.0928 0.4133 0.2338 0.082 Uiso 1 1 calc R
S1 S 1.08777(16) 0.17639(13) 0.22289(7) 0.0435(4) Uani 1 1 d .

loop_
_atom_site_aniso_label
_atom_site_aniso_U_11
_atom_site_aniso_U_22
_atom_site_aniso_U_33
_atom_site_aniso_U_23
_atom_site_aniso_U_13
_atom_site_aniso_U_12
Ni1 0.0219(4) 0.0226(4) 0.0287(4) 0.0009(4) -0.0021(3) -0.0017(4)
P1 0.0225(7) 0.0207(8) 0.0270(7) 0.0004(6) 0.0017(6) 0.0014(6)
P2 0.0226(7) 0.0189(7) 0.0272(7) -0.0004(6) 0.0008(6) -0.0007(6)
Cl1 0.0398(9) 0.0441(10) 0.0277(8) 0.0018(7) -0.0045(7) -0.0049(7)
Cl2 0.0228(7) 0.0409(10) 0.0467(9) 0.0018(7) -0.0022(7) -0.0018(7)
Cl3 0.124(2) 0.096(2) 0.0924(18) 0.0342(16) -0.0159(17) -0.0265(17)
Cl4 0.0877(17) 0.0754(17) 0.106(2) -0.0237(14) -0.0055(15) 0.0044(14)
Cl5 0.0697(13) 0.0768(15) 0.0571(12) -0.0021(11) -0.0032(10) 0.0022(12)
Cl6 0.0717(13) 0.0614(13) 0.0706(13) 0.0070(11) 0.0120(11) 0.0033(11)
N1 0.026(2) 0.022(2) 0.022(2) -0.0008(19) 0.001(2) 0.000(2)
C1 0.023(3) 0.020(3) 0.026(3) -0.003(2) -0.004(2) 0.003(2)
C2 0.021(3) 0.025(3) 0.031(3) 0.000(2) 0.002(2) -0.002(2)
C3 0.037(3) 0.026(3) 0.029(3) 0.001(3) 0.004(3) 0.007(3)
C4 0.023(3) 0.021(3) 0.032(3) -0.001(2) -0.004(2) 0.001(2)
C5 0.026(3) 0.017(3) 0.036(3) -0.001(2) 0.003(3) 0.005(2)
C6 0.032(3) 0.020(3) 0.028(3) 0.000(2) 0.003(3) 0.002(2)
C7 0.046(4) 0.101(7) 0.036(4) -0.012(4) -0.006(3) 0.000(4)
C8 0.017(3) 0.027(3) 0.040(3) 0.005(3) -0.003(2) 0.000(2)
C9 0.040(3) 0.024(3) 0.042(4) -0.002(3) 0.004(3) 0.012(3)
C10 0.049(4) 0.037(4) 0.053(4) -0.012(3) 0.011(4) 0.013(3)
C11 0.052(4) 0.023(4) 0.068(5) -0.016(3) 0.004(4) 0.001(3)
C12 0.041(4) 0.021(3) 0.068(5) 0.003(3) 0.000(3) 0.003(3)
C13 0.037(3) 0.032(4) 0.044(4) 0.002(3) -0.004(3) 0.009(3)
C14 0.030(3) 0.019(3) 0.025(3) -0.002(2) -0.002(2) -0.002(2)
C15 0.027(3) 0.027(3) 0.045(4) -0.006(3) -0.004(3) 0.001(3)
C16 0.041(4) 0.022(3) 0.054(4) 0.005(3) -0.008(3) 0.003(3)
C17 0.044(4) 0.020(3) 0.057(4) 0.010(3) 0.004(3) -0.012(3)
C18 0.028(3) 0.032(4) 0.052(4) 0.003(3) 0.005(3) -0.006(3)
C19 0.029(3) 0.025(3) 0.049(4) 0.002(3) 0.005(3) 0.004(3)
C20 0.032(3) 0.028(3) 0.023(3) 0.001(2) -0.001(2) -0.003(3)
C21 0.040(4) 0.022(3) 0.036(3) 0.001(3) -0.001(3) -0.006(3)
C22 0.059(5) 0.030(4) 0.045(4) 0.002(3) 0.001(3) 0.001(3)
C23 0.065(5) 0.032(4) 0.033(3) -0.001(3) 0.009(3) 0.019(4)
C24 0.039(4) 0.047(4) 0.035(3) -0.004(3) 0.004(3) 0.017(4)
C25 0.028(3) 0.036(4) 0.031(3) 0.000(3) 0.002(3) 0.012(3)
C26 0.021(3) 0.020(3) 0.037(3) -0.003(2) -0.002(2) 0.006(2)
C27 0.034(3) 0.025(3) 0.042(3) -0.001(3) -0.003(3) -0.003(3)
C28 0.036(4) 0.025(3) 0.070(5) 0.001(3) -0.011(3) -0.005(3)
C29 0.034(4) 0.041(4) 0.066(5) 0.018(4) -0.011(3) -0.014(3)
C30 0.041(4) 0.039(4) 0.042(4) 0.014(3) 0.005(3) -0.009(3)
C31 0.040(3) 0.031(4) 0.037(3) 0.004(3) 0.003(3) -0.009(3)
C33 0.038(4) 0.073(6) 0.049(4) -0.011(4) -0.003(3) 0.010(4)
C32 0.086(6) 0.066(6) 0.053(5) -0.005(4) -0.004(4) -0.013(5)
S1 0.0306(8) 0.0637(12) 0.0361(9) -0.0016(8) -0.0076(7) -0.0024(8)

loop_
_atom_type_symbol
_atom_type_description
_atom_type_scat_dispersion_real
_atom_type_scat_dispersion_imag
_atom_type_scat_source
Ni Ni 0.3393 1.1124 'International Tables Vol C Tables 4.2.6.8 and 6.1.1.4'
P P 0.1023 0.0942 'International Tables Vol C Tables 4.2.6.8 and 6.1.1.4'
Cl Cl 0.1484 0.1585 'International Tables Vol C Tables 4.2.6.8 and 6.1.1.4'
N N 0.0061 0.0033 'International Tables Vol C Tables 4.2.6.8 and 6.1.1.4'
C C 0.0033 0.0016 'International Tables Vol C Tables 4.2.6.8 and 6.1.1.4'
S S 0.1246 0.1234 'International Tables Vol C Tables 4.2.6.8 and 6.1.1.4'
H H 0.0000 0.0000 'International Tables Vol C Tables 4.2.6.8 and 6.1.1.4'

loop_
_geom_angle_atom_site_label_1
_geom_angle_atom_site_label_2
_geom_angle_atom_site_label_3
_geom_angle
P1 Ni1 P2 74.20(6)
P1 Ni1 Cl1 167.55(6)
P2 Ni1 Cl1 93.35(6)
P1 Ni1 Cl2 93.17(6)
P2 Ni1 Cl2 167.27(6)
Cl1 Ni1 Cl2 99.26(6)
N1 P1 C14 108.0(2)
N1 P1 C8 108.1(2)
C14 P1 C8 109.6(3)
N1 P1 Ni1 95.01(16)
C14 P1 Ni1 116.83(18)
C8 P1 Ni1 117.60(19)
C14 P1 P2 122.53(19)
C8 P1 P2 124.91(19)
N1 P2 C20 109.4(2)
N1 P2 C26 109.1(2)
C20 P2 C26 108.9(3)
N1 P2 Ni1 94.08(16)
C20 P2 Ni1 119.53(19)
C26 P2 Ni1 114.43(18)
C20 P2 P1 125.43(18)
C26 P2 P1 123.26(18)
C1 N1 P1 131.0(4)
C1 N1 P2 132.4(4)
P1 N1 P2 96.7(2)
C2 C1 C6 119.1(5)
C2 C1 N1 119.8(5)
C6 C1 N1 121.0(5)
C3 C2 C1 120.3(5)
C3 C2 H2 119.8
C1 C2 H2 119.8
C2 C3 C4 120.9(5)
C2 C3 H3 119.6
C4 C3 H3 119.6
C3 C4 C5 119.0(5)
C3 C4 S1 123.6(4)
C5 C4 S1 117.5(4)
C6 C5 C4 120.8(5)
C6 C5 H5 119.6
C4 C5 H5 119.6
C5 C6 C1 119.9(5)
C5 C6 H6 120.1
C1 C6 H6 120.1
S1 C7 H7A 109.5
S1 C7 H7B 109.5
H7A C7 H7B 109.5
S1 C7 H7C 109.5
H7A C7 H7C 109.5
H7B C7 H7C 109.5
C9 C8 C13 119.2(5)
C9 C8 P1 124.7(4)
C13 C8 P1 116.0(5)
C10 C9 C8 120.2(6)
C10 C9 H9 119.9
C8 C9 H9 119.9
C9 C10 C11 120.5(7)
C9 C10 H10 119.7
C11 C10 H10 119.7
C12 C11 C10 120.4(6)
C12 C11 H11 119.8
C10 C11 H11 119.8
C11 C12 C13 119.5(6)
C11 C12 H12 120.2
C13 C12 H12 120.2
C12 C13 C8 120.1(6)
C12 C13 H13 120.0
C8 C13 H13 120.0
C19 C14 C15 119.6(5)
C19 C14 P1 119.7(4)
C15 C14 P1 120.2(4)
C16 C15 C14 120.4(6)
C16 C15 H15 119.8
C14 C15 H15 119.8
C15 C16 C17 119.7(6)
C15 C16 H16 120.2
C17 C16 H16 120.2
C18 C17 C16 121.5(6)
C18 C17 H17 119.3
C16 C17 H17 119.3
C17 C18 C19 119.1(5)
C17 C18 H18 120.4
C19 C18 H18 120.4
C14 C19 C18 119.8(5)
C14 C19 H19 120.1
C18 C19 H19 120.1
C25 C20 C21 120.9(5)
C25 C20 P2 122.8(5)
C21 C20 P2 116.3(4)
C22 C21 C20 120.0(6)
C22 C21 H21 120.0
C20 C21 H21 120.0
C21 C22 C23 119.1(6)
C21 C22 H22 120.4
C23 C22 H22 120.4
C24 C23 C22 120.5(6)
C24 C23 H23 119.8
C22 C23 H23 119.8
C23 C24 C25 120.5(6)
C23 C24 H24 119.8
C25 C24 H24 119.8
C20 C25 C24 119.0(6)
C20 C25 H25 120.5
C24 C25 H25 120.5
C27 C26 C31 120.3(5)
C27 C26 P2 119.7(4)
C31 C26 P2 119.6(4)
C26 C27 C28 118.7(6)
C26 C27 H27 120.7
C28 C27 H27 120.7
C29 C28 C27 119.8(6)
C29 C28 H28 120.1
C27 C28 H28 120.1
C28 C29 C30 122.0(6)
C28 C29 H29 119.0
C30 C29 H29 119.0
C31 C30 C29 118.7(6)
C31 C30 H30 120.7
C29 C30 H30 120.7
C30 C31 C26 120.5(6)
C30 C31 H31 119.7
C26 C31 H31 119.7
Cl3 C33 Cl4 112.0(4)
Cl3 C33 H33B 109.2
Cl4 C33 H33B 109.2
Cl3 C33 H33A 109.2
Cl4 C33 H33A 109.2
H33B C33 H33A 107.9
Cl5 C32 Cl6 112.3(5)
Cl5 C32 H32B 109.1
Cl6 C32 H32B 109.1
Cl5 C32 H32A 109.1
Cl6 C32 H32A 109.1
H32B C32 H32A 107.9
C4 S1 C7 103.4(3)

loop_
_geom_bond_atom_site_label_1
_geom_bond_atom_site_label_2
_geom_bond_distance
Ni1 P1 2.1099(15)
Ni1 P2 2.1275(15)
Ni1 Cl1 2.1833(15)
Ni1 Cl2 2.2017(15)
P1 N1 1.706(5)
P1 C14 1.804(5)
P1 C8 1.813(6)
P1 P2 2.5561(19)
P2 N1 1.716(5)
P2 C20 1.802(6)
P2 C26 1.809(6)
Cl3 C33 1.728(8)
Cl4 C33 1.749(8)
Cl5 C32 1.752(9)
Cl6 C32 1.755(9)
N1 C1 1.432(7)
C1 C2 1.385(8)
C1 C6 1.400(8)
C2 C3 1.381(8)
C2 H2 0.9300
C3 C4 1.381(8)
C3 H3 0.9300
C4 C5 1.386(8)
C4 S1 1.767(6)
C5 C6 1.382(8)
C5 H5 0.9300
C6 H6 0.9300
C7 S1 1.781(7)
C7 H7A 0.9600
C7 H7B 0.9600
C7 H7C 0.9600
C8 C9 1.384(9)
C8 C13 1.408(8)
C9 C10 1.369(8)
C9 H9 0.9300
C10 C11 1.384(10)
C10 H10 0.9300
C11 C12 1.378(10)
C11 H11 0.9300
C12 C13 1.384(9)
C12 H12 0.9300
C13 H13 0.9300
C14 C19 1.378(8)
C14 C15 1.388(8)
C15 C16 1.369(8)
C15 H15 0.9300
C16 C17 1.377(9)
C16 H16 0.9300
C17 C18 1.357(9)
C17 H17 0.9300
C18 C19 1.407(9)
C18 H18 0.9300
C19 H19 0.9300
C20 C25 1.371(8)
C20 C21 1.410(8)
C21 C22 1.382(9)
C21 H21 0.9300
C22 C23 1.416(10)
C22 H22 0.9300
C23 C24 1.367(10)
C23 H23 0.9300
C24 C25 1.416(8)
C24 H24 0.9300
C25 H25 0.9300
C26 C27 1.383(8)
C26 C31 1.395(8)
C27 C28 1.400(9)
C27 H27 0.9300
C28 C29 1.358(10)
C28 H28 0.9300
C29 C30 1.382(10)
C29 H29 0.9300
C30 C31 1.367(8)
C30 H30 0.9300
C31 H31 0.9300
C33 H33B 0.9700
C33 H33A 0.9700
C32 H32B 0.9700
C32 H32A 0.9700
